data_4515405
loop_
_publ_author_name
'Sarkar, Koushik'
'Khasimbi, Shaik'
'Mandal, Souvik'
'Dastidar, Parthasarathi'

_publ_section_title
;
 Rationally Developed Metallogelators Derived from Pyridyl Derivatives of
 NSAIDs Displaying Anti-Inflammatory and Anticancer Activities.
;
_journal_issue 36
_journal_name_full 'ACS applied materials &amp; interfaces'
_journal_page_first 30649
_journal_page_last 30661
_journal_paper_doi 10.1021/acsami.8b09872
_journal_volume 10
_journal_year 2018
_chemical_formula_moiety 'C36 H42 Ag N4 O2, Cl O4'
_chemical_formula_sum 'C36 H42 Ag Cl N4 O6'
_chemical_formula_weight 770.05
_space_group_crystal_system triclinic
_space_group_IT_number 2
_space_group_name_Hall '-P 1'
_space_group_name_H-M_alt 'P -1'
_atom_sites_solution_hydrogens geom
_atom_sites_solution_primary direct
_audit_creation_date 2018-08-08
_audit_creation_method
;
Olex2 1.2
(compiled 2017.08.10 svn.r3458 for OlexSys, GUI svn.r5381)
;
_cell_angle_alpha 94.137(10)
_cell_angle_beta 98.277(10)
_cell_angle_gamma 101.433(10)
_cell_formula_units_Z 1
_cell_length_a 7.787(6)
_cell_length_b 8.852(7)
_cell_length_c 13.610(11)
_cell_measurement_reflns_used 2395
_cell_measurement_temperature 120
_cell_measurement_theta_max 19.703
_cell_measurement_theta_min 2.360
_cell_volume 905.0(12)
_computing_cell_refinement 'SAINT v8.34A (Bruker, 2013)'
_computing_data_reduction 'SAINT v8.34A (Bruker, 2013)'
_computing_molecular_graphics 'Olex2 (Dolomanov et al., 2009)'
_computing_publication_material 'Olex2 (Dolomanov et al., 2009)'
_computing_structure_refinement 'XL (Sheldrick, 2008)'
_computing_structure_solution 'ShelXS (Sheldrick, 2008)'
_diffrn_ambient_temperature 120.01
_diffrn_measured_fraction_theta_full 0.985
_diffrn_measured_fraction_theta_max 0.985
_diffrn_measurement_device_type 'Bruker APEX-II CCD'
_diffrn_measurement_method '\f and \w scans'
_diffrn_radiation_type MoK\a
_diffrn_radiation_wavelength 0.71073
_diffrn_reflns_av_R_equivalents 0.0994
_diffrn_reflns_av_unetI/netI 0.0665
_diffrn_reflns_Laue_measured_fraction_full 0.985
_diffrn_reflns_Laue_measured_fraction_max 0.985
_diffrn_reflns_limit_h_max 7
_diffrn_reflns_limit_h_min -7
_diffrn_reflns_limit_k_max 8
_diffrn_reflns_limit_k_min -8
_diffrn_reflns_limit_l_max 12
_diffrn_reflns_limit_l_min -12
_diffrn_reflns_number 8458
_diffrn_reflns_point_group_measured_fraction_full 0.985
_diffrn_reflns_point_group_measured_fraction_max 0.985
_diffrn_reflns_theta_full 19.396
_diffrn_reflns_theta_max 19.396
_diffrn_reflns_theta_min 1.520
_diffrn_standards_number 0
_exptl_absorpt_coefficient_mu 0.680
_exptl_absorpt_correction_T_max 0.7445
_exptl_absorpt_correction_T_min 0.5119
_exptl_absorpt_correction_type multi-scan
_exptl_absorpt_process_details
'SADABS-2014/4 (Bruker,2014/4) was used for absorption correction. wR2(int) was 0.1267 before and 0.0881 after correction. The Ratio of minimum to maximum transmission is 0.6876. The \l/2 correction factor is 0.00150.'
_exptl_crystal_colour colourless
_exptl_crystal_colour_primary colourless
_exptl_crystal_density_diffrn 1.413
_exptl_crystal_description block
_exptl_crystal_F_000 398
_exptl_crystal_size_max 0.22
_exptl_crystal_size_mid 0.14
_exptl_crystal_size_min 0.08
_refine_diff_density_max 2.624
_refine_diff_density_min -0.806
_refine_diff_density_rms 0.226
_refine_ls_extinction_method none
_refine_ls_goodness_of_fit_ref 1.276
_refine_ls_hydrogen_treatment constr
_refine_ls_matrix_type full
_refine_ls_number_parameters 238
_refine_ls_number_reflns 1530
_refine_ls_number_restraints 2
_refine_ls_restrained_S_all 1.278
_refine_ls_R_factor_all 0.1389
_refine_ls_R_factor_gt 0.1189
_refine_ls_shift/su_max 0.003
_refine_ls_shift/su_mean 0.000
_refine_ls_structure_factor_coef Fsqd
_refine_ls_weighting_details 'w=1/[\s^2^(Fo^2^)+(0.1880P)^2^+10.3810P] where P=(Fo^2^+2Fc^2^)/3'
_refine_ls_weighting_scheme calc
_refine_ls_wR_factor_gt 0.3313
_refine_ls_wR_factor_ref 0.3507
_reflns_Friedel_coverage 0.000
_reflns_number_gt 1273
_reflns_number_total 1530
_reflns_threshold_expression 'I > 2\s(I)'
_cod_data_source_file am8b09872_si_005.cif
_cod_data_source_block CC3
_cod_original_cell_volume 905.1(12)
_cod_database_code 4515405
_shelx_shelxl_version_number 2016/6
_shelx_space_group_comment
;
The symmetry employed for this shelxl refinement is uniquely defined
by the following loop, which should always be used as a source of
symmetry information in preference to the above space-group names.
They are only intended as comments.
;
_olex2_refinement_description
;
1. Fixed Uiso
 At 1.2 times of:
  All C(H) groups, All C(H,H) groups, All N(H) groups
 At 1.5 times of:
  All C(H,H,H) groups
2. Restrained distances
 C16-C15
 1.52 with sigma of 0.02
3. Rigid bond restraints
 C16
 with sigma for 1-2 distances of 0.01 and sigma for 1-3 distances of 0.01
 C12, C11
 with sigma for 1-2 distances of 0.01 and sigma for 1-3 distances of 0.01
4. Others
 Fixed Sof: Cl2(0.5) O3(0.5) O2(0.5) O4(0.5) O5(0.5)
5.a Free rotating group:
 Cl2(O3,O2,O4)
5.b Ternary CH refined with riding coordinates:
 C7(H7)
5.c Secondary CH2 refined with riding coordinates:
 C15(H15A,H15B)
5.d Aromatic/amide H refined with riding coordinates:
 N2(H2), C1(H1), C13(H13), C10(H10), C14(H14), C11(H11), C3(H3), C4(H4), C5(H5)
5.e Idealised Me refined as rotating group:
 C8(H8A,H8B,H8C), C18(H18A,H18B,H18C), C17(H17A,H17B,H17C)
;
_olex2_submission_special_instructions 'No special instructions were received'

loop_
_space_group_symop_operation_xyz
'x, y, z'
'-x, -y, -z'

loop_
_atom_site_label
_atom_site_type_symbol
_atom_site_fract_x
_atom_site_fract_y
_atom_site_fract_z
_atom_site_U_iso_or_equiv
_atom_site_adp_type
_atom_site_occupancy
_atom_site_site_symmetry_order
_atom_site_calc_flag
_atom_site_refinement_flags_posn
_atom_site_refinement_flags_adp
_atom_site_refinement_flags_occupancy
_atom_site_disorder_assembly
_atom_site_disorder_group
Ag01 Ag 0.500000 0.000000 0.500000 0.0692(13) Uani 1 2 d S T P . .
N1 N 0.603(2) 0.242(2) 0.5245(16) 0.070(5) Uani 1 1 d . . . . .
N2 N 0.816(2) 0.5541(19) 0.3928(14) 0.064(5) Uani 1 1 d . . . . .
H2 H 0.879717 0.648403 0.410681 0.076 Uiso 1 1 calc R . . . .
C9 C 0.732(3) 0.711(3) 0.1944(15) 0.062(6) Uani 1 1 d . . . . .
C1 C 0.674(3) 0.315(2) 0.4559(16) 0.058(6) Uani 1 1 d . . . . .
H1 H 0.678501 0.257363 0.395023 0.069 Uiso 1 1 calc R . . . .
O1 O 0.732(3) 0.369(2) 0.2627(13) 0.128(8) Uani 1 1 d . . . . .
C13 C 0.636(4) 0.950(3) 0.1839(18) 0.087(8) Uani 1 1 d . . . . .
H13 H 0.664607 1.060007 0.198220 0.104 Uiso 1 1 calc R . . . .
C10 C 0.563(4) 0.636(3) 0.138(2) 0.089(8) Uani 1 1 d . . . . .
H10 H 0.538090 0.527720 0.118433 0.107 Uiso 1 1 calc R . . . .
C12 C 0.472(4) 0.878(4) 0.1301(18) 0.090(8) Uani 1 1 d . U . . .
C2 C 0.746(3) 0.478(2) 0.4679(17) 0.058(6) Uani 1 1 d . . . . .
C7 C 0.867(3) 0.617(3) 0.2239(16) 0.066(6) Uani 1 1 d . . . . .
H7 H 0.973060 0.690212 0.263991 0.079 Uiso 1 1 calc R . . . .
C14 C 0.757(3) 0.867(3) 0.2166(15) 0.063(6) Uani 1 1 d . . . . .
H14 H 0.865147 0.919471 0.257001 0.076 Uiso 1 1 calc R . . . .
C6 C 0.798(3) 0.500(3) 0.2916(19) 0.074(7) Uani 1 1 d . . . . .
C11 C 0.443(4) 0.719(4) 0.1118(19) 0.094(8) Uani 1 1 d . U . . .
H11 H 0.329587 0.664947 0.078507 0.113 Uiso 1 1 calc R . . . .
C3 C 0.756(3) 0.551(3) 0.556(2) 0.084(7) Uani 1 1 d . . . . .
H3 H 0.816976 0.656335 0.567864 0.101 Uiso 1 1 calc R . . . .
C4 C 0.683(3) 0.480(3) 0.6322(18) 0.080(7) Uani 1 1 d . . . . .
H4 H 0.682161 0.538933 0.693388 0.096 Uiso 1 1 calc R . . . .
C15 C 0.332(4) 0.963(4) 0.089(2) 0.131(13) Uani 1 1 d D . . . .
H15A H 0.368822 1.008506 0.029053 0.157 Uiso 1 1 calc R . . . .
H15B H 0.221044 0.884600 0.066379 0.157 Uiso 1 1 calc R . . . .
C5 C 0.612(3) 0.327(3) 0.6179(17) 0.075(7) Uani 1 1 d . . . . .
H5 H 0.567040 0.275917 0.670869 0.090 Uiso 1 1 calc R . . . .
C8 C 0.931(4) 0.540(3) 0.1388(19) 0.100(9) Uani 1 1 d . . . . .
H8A H 0.833596 0.459637 0.101526 0.151 Uiso 1 1 calc GR . . . .
H8B H 1.029438 0.492218 0.164733 0.151 Uiso 1 1 calc GR . . . .
H8C H 0.971856 0.616814 0.094313 0.151 Uiso 1 1 calc GR . . . .
C18 C 0.296(4) 1.090(4) 0.256(2) 0.108(9) Uani 1 1 d . . . . .
H18A H 0.285276 0.985004 0.275557 0.162 Uiso 1 1 calc GR . . . .
H18B H 0.198074 1.134198 0.274891 0.162 Uiso 1 1 calc GR . . . .
H18C H 0.409371 1.154892 0.289787 0.162 Uiso 1 1 calc GR . . . .
C16 C 0.290(7) 1.086(5) 0.154(3) 0.173(19) Uani 1 1 d D U . . .
C17 C 0.155(5) 1.172(4) 0.100(3) 0.170(18) Uani 1 1 d . . . . .
H17A H 0.206162 1.224633 0.046229 0.256 Uiso 1 1 calc GR . . . .
H17B H 0.128848 1.248968 0.147626 0.256 Uiso 1 1 calc GR . . . .
H17C H 0.045968 1.097376 0.071211 0.256 Uiso 1 1 calc GR . . . .
Cl2 Cl 1.004(4) 1.003(3) 0.4866(18) 0.063(5) Uani 0.5 1 d . . . A -1
O3 O 1.170(4) 1.094(3) 0.541(2) 0.103(13) Uani 0.5 1 d G . . A -1
O2 O 0.884(5) 0.957(6) 0.556(3) 0.16(2) Uani 0.5 1 d G . . A -1
O4 O 0.926(5) 1.095(5) 0.416(2) 0.132(16) Uani 0.5 1 d G . . A -1
O5 O 1.037(4) 0.878(3) 0.437(2) 0.086(10) Uani 0.5 1 d . . . A -1

loop_
_atom_site_aniso_label
_atom_site_aniso_U_11
_atom_site_aniso_U_22
_atom_site_aniso_U_33
_atom_site_aniso_U_23
_atom_site_aniso_U_13
_atom_site_aniso_U_12
Ag01 0.094(2) 0.0370(17) 0.0752(19) 0.0134(11) 0.0182(14) 0.0040(12)
N1 0.054(12) 0.073(14) 0.097(16) 0.031(13) 0.033(11) 0.021(10)
N2 0.069(12) 0.040(10) 0.061(13) -0.003(10) -0.014(10) -0.015(9)
C9 0.050(16) 0.076(18) 0.054(13) 0.014(12) 0.003(12) -0.002(14)
C1 0.062(14) 0.057(15) 0.051(13) 0.000(12) -0.007(12) 0.019(12)
O1 0.21(2) 0.085(15) 0.070(11) -0.001(10) 0.043(13) -0.035(15)
C13 0.10(2) 0.092(19) 0.069(16) 0.013(14) 0.021(17) 0.021(19)
C10 0.08(2) 0.090(19) 0.092(19) -0.008(15) 0.026(17) -0.001(18)
C12 0.07(2) 0.143(18) 0.055(15) -0.004(16) 0.009(15) 0.03(2)
C2 0.061(14) 0.056(16) 0.056(16) -0.002(13) 0.014(12) 0.009(12)
C7 0.051(14) 0.077(16) 0.066(14) 0.009(12) 0.014(12) 0.005(12)
C14 0.047(14) 0.060(17) 0.070(15) 0.008(12) -0.017(11) -0.003(12)
C6 0.081(17) 0.031(13) 0.09(2) -0.005(13) 0.004(14) -0.014(12)
C11 0.047(15) 0.140(18) 0.079(17) -0.029(18) -0.008(13) 0.008(19)
C3 0.094(19) 0.073(17) 0.073(18) 0.017(16) 0.019(15) -0.017(14)
C4 0.098(19) 0.062(17) 0.069(17) -0.025(14) 0.002(15) 0.010(14)
C15 0.08(2) 0.24(4) 0.08(2) 0.02(2) -0.027(16) 0.06(2)
C5 0.084(17) 0.08(2) 0.053(15) -0.009(13) 0.004(12) 0.017(15)
C8 0.09(2) 0.12(2) 0.09(2) 0.012(17) 0.032(16) 0.013(17)
C18 0.10(2) 0.14(3) 0.08(2) -0.012(17) 0.017(16) 0.020(19)
C16 0.24(5) 0.19(4) 0.12(3) 0.01(3) -0.02(3) 0.15(4)
C17 0.12(3) 0.12(3) 0.26(5) 0.00(3) -0.06(3) 0.08(2)
Cl2 0.068(7) 0.051(6) 0.070(13) 0.012(9) 0.034(11) -0.004(5)
O3 0.14(4) 0.044(19) 0.09(3) -0.047(18) 0.02(2) -0.03(2)
O2 0.11(4) 0.15(5) 0.20(5) -0.03(4) 0.08(4) -0.07(3)
O4 0.13(4) 0.15(4) 0.12(3) 0.00(3) -0.04(3) 0.10(3)
O5 0.10(2) 0.022(16) 0.13(3) -0.046(18) 0.00(2) 0.011(17)

loop_
_atom_type_symbol
_atom_type_description
_atom_type_scat_dispersion_real
_atom_type_scat_dispersion_imag
_atom_type_scat_source
C C 0.0033 0.0016 'International Tables Vol C Tables 4.2.6.8 and 6.1.1.4'
H H 0.0000 0.0000 'International Tables Vol C Tables 4.2.6.8 and 6.1.1.4'
Ag Ag -0.8971 1.1015 'International Tables Vol C Tables 4.2.6.8 and 6.1.1.4'
Cl Cl 0.1484 0.1585 'International Tables Vol C Tables 4.2.6.8 and 6.1.1.4'
N N 0.0061 0.0033 'International Tables Vol C Tables 4.2.6.8 and 6.1.1.4'
O O 0.0106 0.0060 'International Tables Vol C Tables 4.2.6.8 and 6.1.1.4'

loop_
_geom_angle_atom_site_label_1
_geom_angle_atom_site_label_2
_geom_angle_atom_site_label_3
_geom_angle
_geom_angle_site_symmetry_1
N1 Ag01 N1 180.0 2_656
C1 N1 Ag01 120.4(16) .
C1 N1 C5 117.6(19) .
C5 N1 Ag01 121.8(15) .
C2 N2 H2 116.0 .
C2 N2 C6 128.0(17) .
C6 N2 H2 116.0 .
C10 C9 C7 120(2) .
C14 C9 C10 116(2) .
C14 C9 C7 124(2) .
N1 C1 H1 118.5 .
N1 C1 C2 123.1(19) .
C2 C1 H1 118.5 .
C12 C13 H13 119.6 .
C14 C13 H13 119.6 .
C14 C13 C12 121(3) .
C9 C10 H10 120.1 .
C11 C10 C9 120(3) .
C11 C10 H10 120.1 .
C13 C12 C11 116(2) .
C13 C12 C15 124(3) .
C11 C12 C15 120(3) .
N2 C2 C1 122.1(19) .
C3 C2 N2 121(2) .
C3 C2 C1 117(2) .
C9 C7 H7 107.1 .
C9 C7 C6 109.8(17) .
C9 C7 C8 115.1(19) .
C6 C7 H7 107.1 .
C8 C7 H7 107.1 .
C8 C7 C6 110(2) .
C9 C14 H14 118.3 .
C13 C14 C9 123(2) .
C13 C14 H14 118.3 .
N2 C6 C7 116.0(19) .
O1 C6 N2 121(2) .
O1 C6 C7 123(2) .
C10 C11 C12 124(3) .
C10 C11 H11 117.8 .
C12 C11 H11 117.8 .
C2 C3 H3 118.8 .
C2 C3 C4 122(2) .
C4 C3 H3 118.8 .
C3 C4 H4 120.6 .
C5 C4 C3 119(2) .
C5 C4 H4 120.6 .
C12 C15 H15A 107.5 .
C12 C15 H15B 107.5 .
H15A C15 H15B 107.0 .
C16 C15 C12 119(2) .
C16 C15 H15A 107.5 .
C16 C15 H15B 107.6 .
N1 C5 H5 119.8 .
C4 C5 N1 120(2) .
C4 C5 H5 119.8 .
C7 C8 H8A 109.5 .
C7 C8 H8B 109.5 .
C7 C8 H8C 109.5 .
H8A C8 H8B 109.5 .
H8A C8 H8C 109.5 .
H8B C8 H8C 109.5 .
H18A C18 H18B 109.5 .
H18A C18 H18C 109.5 .
H18B C18 H18C 109.5 .
C16 C18 H18A 109.5 .
C16 C18 H18B 109.5 .
C16 C18 H18C 109.5 .
C15 C16 C17 114(3) .
C18 C16 C15 126(3) .
C18 C16 C17 115(3) .
C16 C17 H17A 109.5 .
C16 C17 H17B 109.5 .
C16 C17 H17C 109.5 .
H17A C17 H17B 109.5 .
H17A C17 H17C 109.5 .
H17B C17 H17C 109.5 .
O3 Cl2 O2 109.5 .
O3 Cl2 O4 109.5 .
O4 Cl2 O2 109.5 .
O5 Cl2 O3 109(2) .
O5 Cl2 O2 110(3) .
O5 Cl2 O4 110(2) .

loop_
_geom_bond_atom_site_label_1
_geom_bond_atom_site_label_2
_geom_bond_distance
_geom_bond_site_symmetry_2
Ag01 N1 2.116(19) 2_656
Ag01 N1 2.116(19) .
N1 C1 1.30(3) .
N1 C5 1.42(3) .
N2 H2 0.8800 .
N2 C2 1.38(3) .
N2 C6 1.40(3) .
C9 C10 1.43(3) .
C9 C7 1.49(3) .
C9 C14 1.36(3) .
C1 H1 0.9500 .
C1 C2 1.43(3) .
O1 C6 1.18(3) .
C13 H13 0.9500 .
C13 C12 1.38(4) .
C13 C14 1.36(3) .
C10 H10 0.9500 .
C10 C11 1.32(4) .
C12 C11 1.39(4) .
C12 C15 1.50(4) .
C2 C3 1.30(3) .
C7 H7 1.0000 .
C7 C6 1.51(3) .
C7 C8 1.50(3) .
C14 H14 0.9500 .
C11 H11 0.9500 .
C3 H3 0.9500 .
C3 C4 1.39(3) .
C4 H4 0.9500 .
C4 C5 1.35(3) .
C15 H15A 0.9900 .
C15 H15B 0.9900 .
C15 C16 1.47(2) .
C5 H5 0.9500 .
C8 H8A 0.9800 .
C8 H8B 0.9800 .
C8 H8C 0.9800 .
C18 H18A 0.9800 .
C18 H18B 0.9800 .
C18 H18C 0.9800 .
C18 C16 1.38(4) .
C16 C17 1.55(4) .
C17 H17A 0.9800 .
C17 H17B 0.9800 .
C17 H17C 0.9800 .
Cl2 O3 1.4422 .
Cl2 O2 1.4428 .
Cl2 O4 1.4422 .
Cl2 O5 1.34(3) .

loop_
_geom_torsion_atom_site_label_1
_geom_torsion_atom_site_label_2
_geom_torsion_atom_site_label_3
_geom_torsion_atom_site_label_4
_geom_torsion
Ag01 N1 C1 C2 179.8(14)
Ag01 N1 C5 C4 178.2(17)
N1 C1 C2 N2 -178.2(18)
N1 C1 C2 C3 8(3)
N2 C2 C3 C4 178(2)
C9 C10 C11 C12 5(4)
C9 C7 C6 N2 -82(2)
C9 C7 C6 O1 98(3)
C1 N1 C5 C4 3(3)
C1 C2 C3 C4 -8(4)
C13 C12 C11 C10 -4(4)
C13 C12 C15 C16 -46(5)
C10 C9 C7 C6 -63(3)
C10 C9 C7 C8 62(3)
C10 C9 C14 C13 -3(3)
C12 C13 C14 C9 4(4)
C12 C15 C16 C18 -33(7)
C12 C15 C16 C17 175(3)
C2 N2 C6 O1 -8(4)
C2 N2 C6 C7 171.4(19)
C2 C3 C4 C5 6(4)
C7 C9 C10 C11 180(2)
C7 C9 C14 C13 176(2)
C14 C9 C10 C11 -1(3)
C14 C9 C7 C6 118(2)
C14 C9 C7 C8 -116(2)
C14 C13 C12 C11 -1(3)
C14 C13 C12 C15 -179(2)
C6 N2 C2 C1 14(3)
C6 N2 C2 C3 -172(2)
C11 C12 C15 C16 136(4)
C3 C4 C5 N1 -4(4)
C15 C12 C11 C10 174(3)
C5 N1 C1 C2 -5(3)
C8 C7 C6 N2 150(2)
C8 C7 C6 O1 -30(3)
